data_7021811
loop_
_publ_author_name
'Maity, Ramananda'
'Schulte To Brinke, Christian'
'Hahn, F. Ekkehardt'

_publ_section_title
;
 Heterotrimetallic complexes of a phenylene-bridged tricarbene ligand.
;
_journal_issue 36
_journal_name_full 'Dalton transactions (Cambridge, England : 2003)'
_journal_page_first 12857
_journal_page_last 12860
_journal_paper_doi 10.1039/c3dt51572a
_journal_volume 42
_journal_year 2013
_chemical_formula_moiety '(C41 H52 N6 Br3 Au1 Rh2), 1.0(C2 H3 N1)'
_chemical_formula_sum 'C43 H55 Au Br3 N7 Rh2'
_chemical_formula_weight 1312.45
_chemical_name_systematic
;

       ?

;
_space_group_IT_number 2
_symmetry_cell_setting triclinic
_symmetry_space_group_name_Hall '-P 1'
_symmetry_space_group_name_H-M 'P -1'
_atom_sites_solution_hydrogens geom
_atom_sites_solution_primary direct
_atom_sites_solution_secondary difmap
_audit_creation_method SHELXL-97
_cell_angle_alpha 70.7890(10)
_cell_angle_beta 73.3300(10)
_cell_angle_gamma 87.1300(10)
_cell_formula_units_Z 2
_cell_length_a 11.3939(2)
_cell_length_b 15.2128(3)
_cell_length_c 15.9193(3)
_cell_measurement_reflns_used 15522
_cell_measurement_temperature 153(2)
_cell_measurement_theta_max 30.8945
_cell_measurement_theta_min 2.220
_cell_volume 2493.18(8)
_computing_cell_refinement 'Bruker SAINT'
_computing_data_collection 'Bruker APEX2'
_computing_data_reduction 'Bruker SAINT'
_computing_molecular_graphics 'Bruker SHELXTL'
_computing_publication_material 'Bruker SHELXTL'
_computing_structure_refinement 'SHELXL-97 (Sheldrick, 2008)'
_computing_structure_solution 'SHELXS-97 (Sheldrick, 2008)'
_diffrn_ambient_temperature 153(2)
_diffrn_measured_fraction_theta_full 0.999
_diffrn_measured_fraction_theta_max 0.969
_diffrn_measurement_device_type 'Bruker APEX-II CCD'
_diffrn_measurement_method '\f and \w scans'
_diffrn_radiation_monochromator 'Goebel mirror'
_diffrn_radiation_source microsource
_diffrn_radiation_type MoK\a
_diffrn_radiation_wavelength 0.71073
_diffrn_reflns_av_R_equivalents 0.0321
_diffrn_reflns_av_sigmaI/netI 0.0380
_diffrn_reflns_limit_h_max 16
_diffrn_reflns_limit_h_min -16
_diffrn_reflns_limit_k_max 22
_diffrn_reflns_limit_k_min -22
_diffrn_reflns_limit_l_max 22
_diffrn_reflns_limit_l_min -22
_diffrn_reflns_number 45942
_diffrn_reflns_theta_full 27.50
_diffrn_reflns_theta_max 31.06
_diffrn_reflns_theta_min 1.64
_exptl_absorpt_coefficient_mu 6.028
_exptl_absorpt_correction_T_max 0.7526
_exptl_absorpt_correction_T_min 0.4650
_exptl_absorpt_correction_type multi-scan
_exptl_absorpt_process_details
; 

       Multi-scan correction included in APEX2 package (Bruker AXS,
      2012)

;
_exptl_crystal_colour 'light yellow'
_exptl_crystal_density_diffrn 1.748
_exptl_crystal_density_method 'not measured'
_exptl_crystal_description prism
_exptl_crystal_F_000 1272
_exptl_crystal_size_max 0.15
_exptl_crystal_size_mid 0.15
_exptl_crystal_size_min 0.05
_refine_diff_density_max 2.556
_refine_diff_density_min -1.672
_refine_diff_density_rms 0.164
_refine_ls_extinction_method none
_refine_ls_goodness_of_fit_ref 1.022
_refine_ls_hydrogen_treatment constr
_refine_ls_matrix_type full
_refine_ls_number_parameters 513
_refine_ls_number_reflns 15491
_refine_ls_number_restraints 62
_refine_ls_restrained_S_all 1.027
_refine_ls_R_factor_all 0.0573
_refine_ls_R_factor_gt 0.0409
_refine_ls_shift/su_max 0.001
_refine_ls_shift/su_mean 0.000
_refine_ls_structure_factor_coef Fsqd
_refine_ls_weighting_details 'calc w=1/[\s^2^(Fo^2^)+(0.0665P)^2^+3.7120P] where P=(Fo^2^+2Fc^2^)/3'
_refine_ls_weighting_scheme calc
_refine_ls_wR_factor_gt 0.1097
_refine_ls_wR_factor_ref 0.1179
_reflns_number_gt 12230
_reflns_number_total 15491
_reflns_threshold_expression >2sigma(I)
_cod_data_source_file c3dt51572a.txt
_cod_data_source_block sad1
_cod_depositor_comments
;
The following automatic conversions were performed:

'_symmetry_cell_setting' value 'Triclinic' changed to 'triclinic'
according to /home/saulius/struct/CIF-dictionaries/cif_core.dic
dictionary named 'cif_core.dic' version 2.4.2 from 2011-04-26.

Automatic conversion script
Id: cif_fix_values 1891 2012-01-12 08:04:46Z andrius 
;
_cod_database_code 7021811

loop_
_symmetry_equiv_pos_as_xyz
'x, y, z'
'-x, -y, -z'

loop_
_atom_site_label
_atom_site_type_symbol
_atom_site_fract_x
_atom_site_fract_y
_atom_site_fract_z
_atom_site_U_iso_or_equiv
_atom_site_adp_type
_atom_site_occupancy
_atom_site_symmetry_multiplicity
_atom_site_calc_flag
_atom_site_refinement_flags
_atom_site_disorder_assembly
_atom_site_disorder_group
Au1 Au 0.738916(15) 0.747567(13) 0.381351(11) 0.03334(6) Uani 1 1 d . . .
Rh1 Rh 0.68507(2) 0.45707(2) 0.735755(19) 0.02595(8) Uani 1 1 d . . .
Rh2 Rh 1.00412(3) 0.77803(2) 0.71790(2) 0.02732(8) Uani 1 1 d . A .
Br1 Br 0.65633(7) 0.89823(4) 0.33997(5) 0.06257(17) Uani 1 1 d . . .
Br2 Br 0.83569(4) 0.33058(4) 0.72074(3) 0.03894(11) Uani 1 1 d . . .
Br3 Br 1.16531(4) 0.67619(4) 0.77820(4) 0.04192(12) Uani 1 1 d . . .
N1 N 0.8243(3) 0.5668(3) 0.4932(2) 0.0270(7) Uani 1 1 d . A .
N2 N 0.7968(3) 0.5577(3) 0.3687(2) 0.0323(8) Uani 1 1 d . . .
N3 N 0.8327(3) 0.5543(3) 0.7994(2) 0.0265(7) Uani 1 1 d . . .
N4 N 0.7599(3) 0.4291(3) 0.9144(2) 0.0315(8) Uani 1 1 d . . .
N5 N 1.0887(3) 0.7809(3) 0.5297(2) 0.0277(7) Uani 1 1 d . A .
N6 N 1.2295(3) 0.8580(3) 0.5452(3) 0.0327(8) Uani 1 1 d . A .
C1 C 0.7942(3) 0.6173(3) 0.4157(3) 0.0280(8) Uani 1 1 d . . .
C2 C 0.8482(4) 0.4777(4) 0.4931(3) 0.0335(9) Uani 1 1 d . . .
H2 H 0.8724 0.4294 0.5396 0.040 Uiso 1 1 calc R . .
C3 C 0.8308(4) 0.4711(4) 0.4144(3) 0.0359(10) Uani 1 1 d . . .
H3 H 0.8402 0.4177 0.3950 0.043 Uiso 1 1 calc R . .
C4 C 0.7742(4) 0.5820(4) 0.2776(3) 0.0360(10) Uani 1 1 d . . .
H4A H 0.7278 0.6395 0.2669 0.043 Uiso 1 1 calc R . .
H4B H 0.7233 0.5313 0.2773 0.043 Uiso 1 1 calc R . .
C5 C 0.8916(5) 0.5971(5) 0.2001(3) 0.0583(17) Uani 1 1 d . . .
H5A H 0.9424 0.6472 0.2002 0.088 Uiso 1 1 calc R . .
H5B H 0.8728 0.6145 0.1406 0.088 Uiso 1 1 calc R . .
H5C H 0.9362 0.5396 0.2090 0.088 Uiso 1 1 calc R . .
C6 C 0.8560(3) 0.6054(3) 0.5565(3) 0.0275(8) Uani 1 1 d . . .
C7 C 0.8131(3) 0.5657(3) 0.6532(3) 0.0268(8) Uani 1 1 d . A .
C8 C 0.8659(3) 0.6077(3) 0.7029(2) 0.0254(8) Uani 1 1 d . A .
C9 C 0.7596(3) 0.4762(3) 0.8267(2) 0.0263(8) Uani 1 1 d . A .
C10 C 0.8796(4) 0.5554(3) 0.8708(3) 0.0299(9) Uani 1 1 d . A .
H10 H 0.9337 0.6018 0.8693 0.036 Uiso 1 1 calc R . .
C11 C 0.8330(4) 0.4776(4) 0.9424(3) 0.0337(10) Uani 1 1 d . A .
H11 H 0.8475 0.4591 1.0015 0.040 Uiso 1 1 calc R . .
C12 C 0.7062(5) 0.3344(4) 0.9675(3) 0.0403(11) Uani 1 1 d . A .
H12A H 0.6483 0.3341 1.0273 0.048 Uiso 1 1 calc R . .
H12B H 0.6596 0.3147 0.9324 0.048 Uiso 1 1 calc R . .
C13 C 0.8006(7) 0.2690(5) 0.9851(5) 0.0642(17) Uani 1 1 d . . .
H13A H 0.8596 0.2708 0.9259 0.096 Uiso 1 1 calc R A .
H13B H 0.7628 0.2059 1.0177 0.096 Uiso 1 1 calc R . .
H13C H 0.8431 0.2860 1.0234 0.096 Uiso 1 1 calc R . .
C14 C 0.9454(3) 0.6859(3) 0.6650(3) 0.0263(8) Uani 1 1 d . . .
C15 C 0.9874(3) 0.7151(3) 0.5671(3) 0.0273(8) Uani 1 1 d . A .
C16 C 1.1194(3) 0.8125(3) 0.5905(3) 0.0285(8) Uani 1 1 d . . .
C17 C 1.1811(4) 0.8039(3) 0.4459(3) 0.0325(9) Uani 1 1 d . . .
H17 H 1.1821 0.7886 0.3924 0.039 Uiso 1 1 calc R A .
C18 C 1.2685(4) 0.8521(3) 0.4560(3) 0.0346(9) Uani 1 1 d . A .
H18 H 1.3437 0.8777 0.4104 0.042 Uiso 1 1 calc R . .
C19 C 1.3006(4) 0.9029(4) 0.5841(4) 0.0411(11) Uani 1 1 d . . .
H19A H 1.2509 0.9004 0.6471 0.049 Uiso 1 1 calc R A .
H19B H 1.3172 0.9693 0.5453 0.049 Uiso 1 1 calc R . .
C20 C 1.4206(5) 0.8592(5) 0.5901(5) 0.0579(15) Uani 1 1 d . A .
H20A H 1.4050 0.7941 0.6309 0.087 Uiso 1 1 calc R . .
H20B H 1.4644 0.8935 0.6153 0.087 Uiso 1 1 calc R . .
H20C H 1.4707 0.8614 0.5280 0.087 Uiso 1 1 calc R . .
C21 C 0.9445(3) 0.6788(3) 0.5129(3) 0.0287(8) Uani 1 1 d . A .
H21 H 0.9743 0.7030 0.4471 0.034 Uiso 1 1 calc R . .
C22A C 0.4929(8) 0.4148(7) 0.8267(6) 0.0199(18) Uiso 0.460(9) 1 d PD A 1
C23A C 0.5086(10) 0.5136(7) 0.7698(6) 0.026(2) Uiso 0.460(9) 1 d PD A 1
C24A C 0.5333(7) 0.5256(6) 0.6745(5) 0.0194(17) Uiso 0.460(9) 1 d PD A 1
C25A C 0.5435(8) 0.4332(7) 0.6736(6) 0.0240(19) Uiso 0.460(9) 1 d PD A 1
C26A C 0.5176(9) 0.3613(7) 0.7686(7) 0.030(2) Uiso 0.460(9) 1 d PD A 1
C27A C 0.4402(9) 0.3874(8) 0.9308(6) 0.035(2) Uiso 0.460(9) 1 d PD A 1
C28A C 0.4793(10) 0.5955(7) 0.8068(8) 0.040(3) Uiso 0.460(9) 1 d PD A 1
C29A C 0.5371(9) 0.6102(7) 0.5961(6) 0.033(2) Uiso 0.460(9) 1 d PD A 1
C30A C 0.5656(10) 0.3980(8) 0.5898(7) 0.038(2) Uiso 0.460(9) 1 d PD A 1
C31A C 0.5117(13) 0.2601(9) 0.7960(11) 0.052(3) Uiso 0.460(9) 1 d PD A 1
C22B C 0.4906(8) 0.4441(6) 0.8272(6) 0.0290(19) Uiso 0.540(9) 1 d PD A 2
C23B C 0.5158(12) 0.5276(8) 0.7489(6) 0.042(3) Uiso 0.540(9) 1 d PD A 2
C24B C 0.5378(7) 0.4965(6) 0.6675(5) 0.0242(17) Uiso 0.540(9) 1 d PD A 2
C25B C 0.5433(8) 0.3998(7) 0.6897(6) 0.0324(19) Uiso 0.540(9) 1 d PD A 2
C26B C 0.5099(9) 0.3681(7) 0.7945(7) 0.036(2) Uiso 0.540(9) 1 d PD A 2
C27B C 0.4480(10) 0.4372(8) 0.9281(6) 0.048(2) Uiso 0.540(9) 1 d PD A 2
C28B C 0.4991(10) 0.6227(7) 0.7520(8) 0.052(3) Uiso 0.540(9) 1 d PD A 2
C29B C 0.5409(9) 0.5676(7) 0.5733(6) 0.042(2) Uiso 0.540(9) 1 d PD A 2
C30B C 0.5637(10) 0.3409(8) 0.6304(8) 0.053(3) Uiso 0.540(9) 1 d PD A 2
C31B C 0.4931(12) 0.2625(9) 0.8468(10) 0.060(3) Uiso 0.540(9) 1 d PD A 2
C32 C 0.8971(4) 0.8024(4) 0.8515(3) 0.0381(10) Uani 1 1 d . . .
C33 C 0.9886(5) 0.8779(4) 0.7980(3) 0.0384(10) Uani 1 1 d . A .
C34 C 0.9625(5) 0.9235(3) 0.7131(3) 0.0379(10) Uani 1 1 d . . .
C35 C 0.8611(4) 0.8736(4) 0.7097(3) 0.0394(11) Uani 1 1 d . A .
C36 C 0.8172(4) 0.8013(4) 0.7990(3) 0.0369(10) Uani 1 1 d . A .
C37 C 0.8865(6) 0.7429(4) 0.9493(3) 0.0482(13) Uani 1 1 d . A .
H37A H 0.8661 0.7814 0.9897 0.072 Uiso 1 1 calc R . .
H37B H 0.9647 0.7142 0.9525 0.072 Uiso 1 1 calc R . .
H37C H 0.8217 0.6940 0.9697 0.072 Uiso 1 1 calc R . .
C38 C 1.0863(6) 0.9030(4) 0.8317(4) 0.0519(14) Uani 1 1 d . . .
H38A H 1.1396 0.9539 0.7822 0.078 Uiso 1 1 calc R A .
H38B H 1.1350 0.8486 0.8495 0.078 Uiso 1 1 calc R . .
H38C H 1.0491 0.9230 0.8856 0.078 Uiso 1 1 calc R . .
C39 C 1.0257(5) 1.0124(4) 0.6392(4) 0.0476(12) Uani 1 1 d . A .
H39A H 0.9765 1.0655 0.6467 0.071 Uiso 1 1 calc R . .
H39B H 1.0345 1.0082 0.5776 0.071 Uiso 1 1 calc R . .
H39C H 1.1070 1.0211 0.6456 0.071 Uiso 1 1 calc R . .
C40 C 0.7960(5) 0.9014(4) 0.6362(4) 0.0490(13) Uani 1 1 d . . .
H40A H 0.7250 0.9371 0.6546 0.073 Uiso 1 1 calc R A .
H40B H 0.7682 0.8454 0.6284 0.073 Uiso 1 1 calc R . .
H40C H 0.8521 0.9399 0.5774 0.073 Uiso 1 1 calc R . .
C41 C 0.7013(4) 0.7431(4) 0.8289(4) 0.0464(13) Uani 1 1 d . . .
H41A H 0.6998 0.6901 0.8847 0.070 Uiso 1 1 calc R A .
H41B H 0.6973 0.7201 0.7790 0.070 Uiso 1 1 calc R . .
H41C H 0.6307 0.7809 0.8426 0.070 Uiso 1 1 calc R . .
N50 N 0.5182(18) 0.1292(14) 0.0352(14) 0.090(5) Uiso 0.40 1 d PD B 1
C50 C 0.502(4) -0.015(2) 0.156(3) 0.171(16) Uiso 0.40 1 d PD B 1
C51 C 0.526(2) 0.0709(15) 0.0835(15) 0.077(5) Uiso 0.40 1 d PD B 1
N60 N 0.723(3) 0.047(2) 0.811(2) 0.126(11) Uiso 0.30 1 d PD C 2
C60 C 0.905(3) 0.093(3) 0.844(3) 0.102(10) Uiso 0.30 1 d PD C 2
C61 C 0.787(3) 0.059(2) 0.851(2) 0.089(8) Uiso 0.30 1 d PD C 2
N70 N 1.135(3) 0.079(2) 0.941(2) 0.122(10) Uiso 0.30 1 d PD D 3
C70 C 0.9986(19) 0.1307(15) 0.8324(14) 0.054(5) Uiso 0.30 1 d PD D 3
C71 C 1.071(2) 0.1068(19) 0.8956(18) 0.073(7) Uiso 0.30 1 d PD D 3

loop_
_atom_site_aniso_label
_atom_site_aniso_U_11
_atom_site_aniso_U_22
_atom_site_aniso_U_33
_atom_site_aniso_U_23
_atom_site_aniso_U_13
_atom_site_aniso_U_12
Au1 0.03095(9) 0.04250(11) 0.02310(8) -0.00466(7) -0.00884(6) -0.00307(7)
Rh1 0.01481(12) 0.04334(19) 0.01627(13) -0.00485(12) -0.00440(9) -0.00240(11)
Rh2 0.02290(14) 0.03617(18) 0.01939(14) -0.00425(12) -0.00658(10) 0.00193(12)
Br1 0.0702(4) 0.0427(3) 0.0643(4) -0.0083(3) -0.0135(3) -0.0019(3)
Br2 0.0347(2) 0.0533(3) 0.0288(2) -0.0113(2) -0.01236(17) 0.00677(19)
Br3 0.0267(2) 0.0477(3) 0.0455(3) -0.0021(2) -0.01683(18) 0.00090(18)
N1 0.0172(13) 0.044(2) 0.0174(14) -0.0060(14) -0.0053(11) 0.0006(13)
N2 0.0236(15) 0.054(2) 0.0176(15) -0.0097(16) -0.0069(12) 0.0069(15)
N3 0.0190(14) 0.043(2) 0.0148(13) -0.0042(14) -0.0063(11) -0.0007(13)
N4 0.0242(15) 0.047(2) 0.0159(14) -0.0012(15) -0.0050(12) -0.0055(15)
N5 0.0223(15) 0.0336(19) 0.0203(15) -0.0025(14) -0.0030(12) 0.0009(13)
N6 0.0285(17) 0.0328(19) 0.0302(18) -0.0052(16) -0.0036(14) -0.0044(14)
C1 0.0213(16) 0.043(2) 0.0185(16) -0.0069(16) -0.0069(13) -0.0012(15)
C2 0.0256(18) 0.049(3) 0.0216(18) -0.0057(18) -0.0084(14) 0.0060(17)
C3 0.032(2) 0.052(3) 0.028(2) -0.015(2) -0.0139(16) 0.0089(19)
C4 0.0272(19) 0.063(3) 0.0198(18) -0.012(2) -0.0112(15) 0.0014(19)
C5 0.039(3) 0.106(5) 0.023(2) -0.014(3) -0.0052(19) 0.001(3)
C6 0.0182(15) 0.047(2) 0.0156(16) -0.0066(16) -0.0060(12) 0.0007(15)
C7 0.0145(14) 0.044(2) 0.0165(16) -0.0031(16) -0.0042(12) 0.0006(14)
C8 0.0158(14) 0.040(2) 0.0157(15) -0.0044(15) -0.0039(12) 0.0033(14)
C9 0.0164(15) 0.042(2) 0.0153(15) -0.0038(16) -0.0036(12) -0.0010(14)
C10 0.0233(17) 0.044(2) 0.0214(17) -0.0052(17) -0.0097(14) -0.0033(16)
C11 0.0272(19) 0.053(3) 0.0187(17) -0.0050(18) -0.0106(14) -0.0010(18)
C12 0.042(2) 0.049(3) 0.023(2) 0.0006(19) -0.0099(17) -0.014(2)
C13 0.073(4) 0.050(4) 0.066(4) -0.001(3) -0.034(3) 0.001(3)
C14 0.0202(16) 0.036(2) 0.0192(16) -0.0043(16) -0.0067(13) 0.0036(15)
C15 0.0170(15) 0.037(2) 0.0198(17) 0.0005(16) -0.0047(12) -0.0017(14)
C16 0.0216(17) 0.032(2) 0.0255(18) -0.0030(16) -0.0041(14) 0.0017(15)
C17 0.0283(19) 0.038(2) 0.0221(18) -0.0049(17) 0.0012(15) -0.0025(17)
C18 0.032(2) 0.033(2) 0.027(2) -0.0043(18) 0.0030(16) -0.0040(17)
C19 0.035(2) 0.046(3) 0.040(3) -0.012(2) -0.0070(19) -0.007(2)
C20 0.034(3) 0.074(4) 0.066(4) -0.024(3) -0.013(2) -0.006(3)
C21 0.0194(16) 0.045(2) 0.0164(16) -0.0039(16) -0.0049(13) 0.0010(15)
C32 0.041(2) 0.048(3) 0.0207(19) -0.0093(19) -0.0052(17) 0.005(2)
C33 0.049(3) 0.036(2) 0.030(2) -0.0099(19) -0.0120(19) 0.006(2)
C34 0.043(2) 0.036(2) 0.031(2) -0.0094(19) -0.0071(18) 0.0102(19)
C35 0.035(2) 0.051(3) 0.025(2) -0.009(2) -0.0026(16) 0.014(2)
C36 0.029(2) 0.049(3) 0.027(2) -0.012(2) -0.0019(16) 0.0066(19)
C37 0.065(3) 0.054(3) 0.022(2) -0.006(2) -0.014(2) -0.004(3)
C38 0.067(4) 0.050(3) 0.043(3) -0.013(3) -0.024(3) -0.003(3)
C39 0.053(3) 0.043(3) 0.035(3) -0.001(2) -0.010(2) 0.005(2)
C40 0.043(3) 0.061(4) 0.034(2) -0.003(2) -0.015(2) 0.015(2)
C41 0.026(2) 0.065(4) 0.038(3) -0.012(2) 0.0007(18) 0.004(2)

loop_
_atom_type_symbol
_atom_type_description
_atom_type_scat_dispersion_real
_atom_type_scat_dispersion_imag
_atom_type_scat_source
C C 0.0030 0.0020 'International Tables Vol C Tables 4.2.6.8 and 6.1.1.4'
H H 0.0000 0.0000 'International Tables Vol C Tables 4.2.6.8 and 6.1.1.4'
N N 0.0060 0.0030 'International Tables Vol C Tables 4.2.6.8 and 6.1.1.4'
Br Br -0.2900 2.4600 'International Tables Vol C Tables 4.2.6.8 and 6.1.1.4'
Rh Rh -1.1180 0.9190 'International Tables Vol C Tables 4.2.6.8 and 6.1.1.4'
Au Au -2.0130 8.8020 'International Tables Vol C Tables 4.2.6.8 and 6.1.1.4'

loop_
_geom_angle_atom_site_label_1
_geom_angle_atom_site_label_2
_geom_angle_atom_site_label_3
_geom_angle
C1 Au1 Br1 175.00(11)
C9 Rh1 C7 77.94(15)
C9 Rh1 C23A 102.4(3)
C7 Rh1 C23A 108.7(3)
C9 Rh1 C23B 106.7(3)
C7 Rh1 C23B 102.1(3)
C23A Rh1 C23B 8.5(3)
C9 Rh1 C24B 145.6(2)
C7 Rh1 C24B 100.0(2)
C23A Rh1 C24B 45.1(3)
C23B Rh1 C24B 39.5(3)
C9 Rh1 C25A 160.1(3)
C7 Rh1 C25A 115.8(3)
C23A Rh1 C25A 60.5(4)
C23B Rh1 C25A 57.8(4)
C24B Rh1 C25A 24.4(3)
C9 Rh1 C22A 99.6(2)
C7 Rh1 C22A 147.0(3)
C23A Rh1 C22A 39.0(3)
C23B Rh1 C22A 46.5(4)
C24B Rh1 C22A 63.5(3)
C25A Rh1 C22A 60.9(3)
C9 Rh1 C26B 116.4(3)
C7 Rh1 C26B 160.9(3)
C23A Rh1 C26B 57.6(4)
C23B Rh1 C26B 62.7(4)
C24B Rh1 C26B 60.9(3)
C25A Rh1 C26B 47.1(3)
C22A Rh1 C26B 25.4(3)
C9 Rh1 C22B 95.1(2)
C7 Rh1 C22B 135.8(3)
C23A Rh1 C22B 29.6(3)
C23B Rh1 C22B 37.8(3)
C24B Rh1 C22B 62.2(3)
C25A Rh1 C22B 65.0(3)
C22A Rh1 C22B 11.4(3)
C26B Rh1 C22B 36.3(3)
C9 Rh1 C25B 155.5(3)
C7 Rh1 C25B 125.8(3)
C23A Rh1 C25B 66.6(4)
C23B Rh1 C25B 65.6(4)
C24B Rh1 C25B 36.4(3)
C25A Rh1 C25B 12.4(3)
C22A Rh1 C25B 57.7(3)
C26B Rh1 C25B 39.1(3)
C22B Rh1 C25B 64.2(3)
C9 Rh1 C24A 133.9(3)
C7 Rh1 C24A 93.9(2)
C23A Rh1 C24A 37.2(3)
C23B Rh1 C24A 30.1(3)
C24B Rh1 C24A 12.4(2)
C25A Rh1 C24A 36.6(3)
C22A Rh1 C24A 63.8(3)
C26B Rh1 C24A 67.0(3)
C22B Rh1 C24A 59.8(3)
C25B Rh1 C24A 48.1(3)
C9 Rh1 C26A 126.4(3)
C7 Rh1 C26A 154.7(3)
C23A Rh1 C26A 63.1(4)
C23B Rh1 C26A 66.7(4)
C24B Rh1 C26A 56.5(3)
C25A Rh1 C26A 38.9(3)
C22A Rh1 C26A 35.6(3)
C26B Rh1 C26A 11.1(3)
C22B Rh1 C26A 45.8(3)
C25B Rh1 C26A 29.3(3)
C24A Rh1 C26A 64.7(3)
C9 Rh1 Br2 87.63(12)
C7 Rh1 Br2 94.41(11)
C23A Rh1 Br2 156.2(3)
C24B Rh1 Br2 126.6(2)
C22B Rh1 Br2 129.2(2)
C24A Rh1 Br2 138.5(2)
C16 Rh2 C14 78.18(17)
C16 Rh2 C35 105.79(17)
C14 Rh2 C35 99.07(19)
C16 Rh2 C34 95.39(18)
C14 Rh2 C34 134.10(17)
C35 Rh2 C34 38.5(2)
C16 Rh2 C36 143.17(17)
C14 Rh2 C36 95.56(17)
C35 Rh2 C36 38.71(18)
C34 Rh2 C36 62.97(19)
C16 Rh2 C33 118.46(19)
C14 Rh2 C33 157.74(17)
C35 Rh2 C33 63.44(19)
C34 Rh2 C33 36.75(17)
C36 Rh2 C33 62.20(19)
C16 Rh2 C32 155.43(19)
C14 Rh2 C32 123.80(17)
C35 Rh2 C32 63.11(17)
C34 Rh2 C32 61.92(18)
C36 Rh2 C32 36.38(18)
C33 Rh2 C32 37.38(19)
C16 Rh2 Br3 88.97(12)
C14 Rh2 Br3 96.34(11)
C35 Rh2 Br3 160.51(13)
C34 Rh2 Br3 129.23(14)
C36 Rh2 Br3 127.86(12)
C33 Rh2 Br3 98.51(13)
C32 Rh2 Br3 98.28(13)
C1 N1 C2 110.4(4)
C1 N1 C6 124.9(4)
C2 N1 C6 123.1(3)
C1 N2 C3 111.3(3)
C1 N2 C4 125.1(4)
C3 N2 C4 123.5(4)
C9 N3 C10 110.1(3)
C9 N3 C8 116.7(3)
C10 N3 C8 131.8(3)
C9 N4 C11 109.9(4)
C9 N4 C12 124.8(4)
C11 N4 C12 124.7(4)
C16 N5 C17 110.8(4)
C16 N5 C15 116.1(3)
C17 N5 C15 131.3(4)
C16 N6 C18 109.4(4)
C16 N6 C19 125.9(4)
C18 N6 C19 124.7(4)
N2 C1 N1 105.1(4)
N2 C1 Au1 125.7(3)
N1 C1 Au1 128.9(3)
C3 C2 N1 107.5(4)
C2 C3 N2 105.7(4)
N2 C4 C5 112.0(4)
C21 C6 C7 122.5(4)
C21 C6 N1 114.0(3)
C7 C6 N1 123.1(4)
C6 C7 C8 114.3(4)
C6 C7 Rh1 130.7(3)
C8 C7 Rh1 115.0(3)
C14 C8 C7 126.5(3)
C14 C8 N3 122.6(4)
C7 C8 N3 110.8(3)
N4 C9 N3 106.0(3)
N4 C9 Rh1 136.2(3)
N3 C9 Rh1 117.8(3)
C11 C10 N3 106.3(4)
C10 C11 N4 107.7(4)
C13 C12 N4 111.1(4)
C8 C14 C15 113.0(4)
C8 C14 Rh2 134.7(3)
C15 C14 Rh2 112.0(3)
C21 C15 C14 124.7(4)
C21 C15 N5 122.3(3)
C14 C15 N5 112.8(4)
N5 C16 N6 106.0(4)
N5 C16 Rh2 116.8(3)
N6 C16 Rh2 137.1(3)
C18 C17 N5 105.9(4)
C17 C18 N6 107.8(4)
N6 C19 C20 113.8(5)
C15 C21 C6 118.4(3)
C26A C22A C23A 108.9(8)
C26A C22A C27A 130.8(9)
C23A C22A C27A 119.8(8)
C26A C22A Rh1 74.2(6)
C23A C22A Rh1 66.9(5)
C27A C22A Rh1 130.7(6)
C24A C23A C22A 111.7(9)
C24A C23A C28A 121.9(8)
C22A C23A C28A 125.5(8)
C24A C23A Rh1 76.3(6)
C22A C23A Rh1 74.1(6)
C28A C23A Rh1 125.9(8)
C25A C24A C23A 102.4(7)
C25A C24A C29A 127.5(8)
C23A C24A C29A 129.9(8)
C25A C24A Rh1 69.7(5)
C23A C24A Rh1 66.5(5)
C29A C24A Rh1 130.2(6)
C24A C25A C26A 113.9(8)
C24A C25A C30A 128.4(8)
C26A C25A C30A 117.5(8)
C24A C25A Rh1 73.7(5)
C26A C25A Rh1 73.1(5)
C30A C25A Rh1 126.2(6)
C22A C26A C31A 127.1(10)
C22A C26A C25A 102.9(8)
C31A C26A C25A 129.9(10)
C22A C26A Rh1 70.2(5)
C31A C26A Rh1 127.5(8)
C25A C26A Rh1 68.0(5)
C26B C22B C23B 108.2(8)
C26B C22B C27B 125.1(8)
C23B C22B C27B 126.7(9)
C26B C22B Rh1 71.8(5)
C23B C22B Rh1 67.3(6)
C27B C22B Rh1 127.6(6)
C22B C23B C28B 126.0(8)
C22B C23B C24B 105.2(9)
C28B C23B C24B 127.8(8)
C22B C23B Rh1 75.0(6)
C28B C23B Rh1 126.1(9)
C24B C23B Rh1 72.4(6)
C25B C24B C23B 113.0(7)
C25B C24B C29B 127.3(7)
C23B C24B C29B 119.5(7)
C25B C24B Rh1 74.2(5)
C23B C24B Rh1 68.1(6)
C29B C24B Rh1 129.8(6)
C24B C25B C30B 130.6(8)
C24B C25B C26B 101.8(7)
C30B C25B C26B 127.3(9)
C24B C25B Rh1 69.5(5)
C30B C25B Rh1 127.6(7)
C26B C25B Rh1 69.8(5)
C22B C26B C25B 111.2(8)
C22B C26B C31B 131.0(10)
C25B C26B C31B 117.6(9)
C22B C26B Rh1 72.0(5)
C25B C26B Rh1 71.1(5)
C31B C26B Rh1 127.7(7)
C36 C32 C33 108.6(4)
C36 C32 C37 127.3(5)
C33 C32 C37 123.9(5)
C36 C32 Rh2 70.5(3)
C33 C32 Rh2 70.9(3)
C37 C32 Rh2 128.6(4)
C34 C33 C32 107.6(4)
C34 C33 C38 127.9(5)
C32 C33 C38 124.4(4)
C34 C33 Rh2 70.3(3)
C32 C33 Rh2 71.7(3)
C38 C33 Rh2 125.9(4)
C33 C34 C35 108.4(4)
C33 C34 C39 126.5(5)
C35 C34 C39 125.1(5)
C33 C34 Rh2 72.9(3)
C35 C34 Rh2 67.4(3)
C39 C34 Rh2 127.4(3)
C34 C35 C36 107.3(4)
C34 C35 C40 126.8(5)
C36 C35 C40 124.9(5)
C34 C35 Rh2 74.1(3)
C36 C35 Rh2 74.3(3)
C40 C35 Rh2 126.2(4)
C32 C36 C35 107.7(4)
C32 C36 C41 128.1(4)
C35 C36 C41 124.0(5)
C32 C36 Rh2 73.2(3)
C35 C36 Rh2 67.0(2)
C41 C36 Rh2 128.7(4)
N50 C51 C50 164(3)
N60 C61 C60 146(4)
N70 C71 C70 171(3)

loop_
_geom_bond_atom_site_label_1
_geom_bond_atom_site_label_2
_geom_bond_distance
Au1 C1 1.995(5)
Au1 Br1 2.3913(7)
Rh1 C9 1.978(4)
Rh1 C7 2.073(4)
Rh1 C23A 2.141(11)
Rh1 C23B 2.150(13)
Rh1 C24B 2.208(7)
Rh1 C25A 2.218(9)
Rh1 C22A 2.239(8)
Rh1 C26B 2.249(10)
Rh1 C22B 2.252(9)
Rh1 C25B 2.268(9)
Rh1 C24A 2.269(8)
Rh1 C26A 2.290(10)
Rh2 C16 1.989(4)
Rh2 C14 2.077(4)
Rh2 C35 2.132(5)
Rh2 C34 2.220(5)
Rh2 C36 2.231(4)
Rh2 C33 2.255(5)
Rh2 C32 2.265(4)
Rh2 Br3 2.5382(5)
N1 C1 1.351(5)
N1 C2 1.369(6)
N1 C6 1.453(5)
N2 C1 1.348(6)
N2 C3 1.377(6)
N2 C4 1.469(5)
N3 C9 1.358(6)
N3 C10 1.392(5)
N3 C8 1.428(5)
N4 C9 1.344(5)
N4 C11 1.388(6)
N4 C12 1.467(6)
N5 C16 1.344(6)
N5 C17 1.391(5)
N5 C15 1.421(5)
N6 C16 1.346(5)
N6 C18 1.394(6)
N6 C19 1.457(6)
C2 C3 1.358(6)
C4 C5 1.504(6)
C6 C21 1.396(6)
C6 C7 1.400(5)
C7 C8 1.428(6)
C8 C14 1.386(6)
C10 C11 1.345(6)
C12 C13 1.452(8)
C14 C15 1.412(5)
C15 C21 1.368(6)
C17 C18 1.341(7)
C19 C20 1.504(8)
C22A C26A 1.386(12)
C22A C23A 1.466(12)
C22A C27A 1.511(11)
C23A C24A 1.411(11)
C23A C28A 1.530(13)
C24A C25A 1.409(11)
C24A C29A 1.460(11)
C25A C26A 1.503(13)
C25A C30A 1.548(13)
C26A C31A 1.454(15)
C22B C26B 1.400(12)
C22B C23B 1.427(12)
C22B C27B 1.509(12)
C23B C28B 1.465(13)
C23B C24B 1.473(12)
C24B C25B 1.398(11)
C24B C29B 1.525(11)
C25B C30B 1.470(12)
C25B C26B 1.511(12)
C26B C31B 1.539(14)
C32 C36 1.404(7)
C32 C33 1.448(7)
C32 C37 1.495(6)
C33 C34 1.411(7)
C33 C38 1.481(8)
C34 C35 1.437(8)
C34 C39 1.515(7)
C35 C36 1.449(7)
C35 C40 1.497(7)
C36 C41 1.495(7)
N50 C51 0.983(19)
C50 C51 1.40(3)
N60 C61 1.16(2)
C60 C61 1.42(3)
N70 C71 1.13(2)
C70 C71 1.43(2)
